data_7130460
loop_
_publ_author_name
'Zarcone, Samuel R.'
'Verardi, Peter J.'
'Bhuvanesh, Nattamai'
'Gladysz, John A.'

_publ_section_title
;
 A surprise landing on the <i>terra incognita</i> of macrocyclic
 dibridgehead diorganoarsines: syntheses, structures, and reactivities.
;
_journal_issue 62
_journal_name_full 'Chemical communications (Cambridge, England)'
_journal_page_first 8694
_journal_page_last 8697
_journal_paper_doi 10.1039/d2cc03235j
_journal_volume 58
_journal_year 2022
_chemical_formula_moiety 'C42 H84 As2 Cl2 Pt'
_chemical_formula_sum 'C42 H84 As2 Cl2 Pt'
_chemical_formula_weight 1004.92
_space_group_crystal_system monoclinic
_space_group_IT_number 14
_space_group_name_Hall '-P 2yn'
_space_group_name_H-M_alt 'P 1 21/n 1'
_atom_sites_solution_hydrogens geom
_atom_sites_solution_primary 'SHELXT  (Sheldrick, 2015)'
_audit_creation_date 2021-11-22
_audit_creation_method
;
Olex2 1.5
(compiled 2021.11.18 svn.ra9532c28 for OlexSys, GUI svn.r6427)
;
_audit_update_record
;
2022-06-01 deposited with the CCDC.	2022-07-08 downloaded from the CCDC.
;
_cell_angle_alpha 90
_cell_angle_beta 91.2943(13)
_cell_angle_gamma 90
_cell_formula_units_Z 4
_cell_length_a 16.3117(5)
_cell_length_b 13.9045(5)
_cell_length_c 20.1180(6)
_cell_measurement_reflns_used 9966
_cell_measurement_temperature 110.00
_cell_measurement_theta_max 71.710
_cell_measurement_theta_min 3.450
_cell_volume 4561.7(3)
_computing_cell_refinement 'SAINT V8.38A (Bruker, 2018)'
_computing_data_reduction 'SAINT V8.38A (Bruker, 2018)'
_computing_molecular_graphics 'Olex2 1.5 (Dolomanov et al., 2009)'
_computing_publication_material 'Olex2 1.5 (Dolomanov et al., 2009)'
_computing_structure_refinement 'XL  (Sheldrick, 2008)'
_computing_structure_solution 'SHELXT  (Sheldrick, 2015)'
_diffrn_ambient_temperature 110.00
_diffrn_measured_fraction_theta_full 1.000
_diffrn_measured_fraction_theta_max 1.000
_diffrn_measurement_device_type 'Bruker Venture (PHOTON III)'
_diffrn_measurement_method '\f and \w scans'
_diffrn_radiation_type CuK\a
_diffrn_radiation_wavelength 1.54178
_diffrn_reflns_av_R_equivalents 0.0510
_diffrn_reflns_av_unetI/netI 0.0311
_diffrn_reflns_Laue_measured_fraction_full 1.000
_diffrn_reflns_Laue_measured_fraction_max 1.000
_diffrn_reflns_limit_h_max 19
_diffrn_reflns_limit_h_min -19
_diffrn_reflns_limit_k_max 15
_diffrn_reflns_limit_k_min -16
_diffrn_reflns_limit_l_max 24
_diffrn_reflns_limit_l_min -24
_diffrn_reflns_number 59120
_diffrn_reflns_point_group_measured_fraction_full 1.000
_diffrn_reflns_point_group_measured_fraction_max 1.000
_diffrn_reflns_theta_full 67.679
_diffrn_reflns_theta_max 69.989
_diffrn_reflns_theta_min 3.527
_diffrn_source_current 1.0
_diffrn_source_power 0.05
_diffrn_source_voltage 50.0
_diffrn_standards_number 0
_exptl_absorpt_coefficient_mu 8.619
_exptl_absorpt_correction_T_max 0.3520
_exptl_absorpt_correction_T_min 0.1685
_exptl_absorpt_correction_type multi-scan
_exptl_absorpt_process_details
;
SADABS-2016/2 (Bruker,2016/2) was used for absorption correction.
wR2(int) was 0.1097 before and 0.0650 after correction.
The Ratio of minimum to maximum transmission is 0.4787.
The \l/2 correction factor is Not present.
;
_exptl_crystal_colour yellow
_exptl_crystal_colour_primary yellow
_exptl_crystal_density_diffrn 1.463
_exptl_crystal_description block
_exptl_crystal_F_000 2056
_exptl_crystal_recrystallization_method 'Re-crystallisation from solvent: Diethyl ether/methanol'
_exptl_crystal_size_max 0.042
_exptl_crystal_size_mid 0.031
_exptl_crystal_size_min 0.03
_refine_diff_density_max 1.618
_refine_diff_density_min -0.748
_refine_diff_density_rms 0.093
_refine_ls_extinction_method none
_refine_ls_goodness_of_fit_ref 1.060
_refine_ls_hydrogen_treatment constr
_refine_ls_matrix_type full
_refine_ls_number_parameters 443
_refine_ls_number_reflns 8637
_refine_ls_number_restraints 97
_refine_ls_restrained_S_all 1.058
_refine_ls_R_factor_all 0.0288
_refine_ls_R_factor_gt 0.0265
_refine_ls_shift/su_max 0.003
_refine_ls_shift/su_mean 0.000
_refine_ls_structure_factor_coef Fsqd
_refine_ls_weighting_details 'w=1/[\s^2^(Fo^2^)+(0.0349P)^2^+3.8123P] where P=(Fo^2^+2Fc^2^)/3'
_refine_ls_weighting_scheme calc
_refine_ls_wR_factor_gt 0.0669
_refine_ls_wR_factor_ref 0.0688
_reflns_Friedel_coverage 0.000
_reflns_number_gt 8077
_reflns_number_total 8637
_reflns_threshold_expression 'I > 2\s(I)'
_cod_data_source_file d2cc03235j2.cif
_cod_data_source_block sz0295b
_cod_database_code 7130460
_shelx_shelxl_version_number 2018/3
_shelx_space_group_comment
;
The symmetry employed for this shelxl refinement is uniquely defined
by the following loop, which should always be used as a source of
symmetry information in preference to the above space-group names.
They are only intended as comments.
;
_shelx_estimated_absorpt_t_max 0.782
_shelx_estimated_absorpt_t_min 0.714
_olex2_refinement_description
;
1. Fixed Uiso
 At 1.2 times of:
  All C(H,H) groups, All C(H,H,H,H) groups
2. Restrained distances
 C33A-C32A \\sim C33-C32
 with sigma of 0.02
 C32-C31 \\sim C32A-C31 \\sim C34-C33A \\sim C34-C33
 with sigma of 0.02
3. Uiso/Uaniso restraints and constraints
C31 \\sim C34 \\sim C33 \\sim C32 \\sim C33A \\sim C32A: within 2A with sigma
of 0.02 and sigma for terminal atoms of 0.02 within 2A
4. Rigid body (RIGU) restrains
 C31, C34, C33, C32, C33A, C32A
 with sigma for 1-2 distances of 0.02 and sigma for 1-3 distances of 0.01
5. Others
 Sof(H31C)=Sof(H31D)=Sof(H34C)=Sof(H34D)=Sof(C33A)=Sof(H33C)=Sof(H33D)=
 Sof(C32A)=Sof(H32C)=Sof(H32D)=1-FVAR(1)
 Sof(H31A)=Sof(H31B)=Sof(H34A)=Sof(H34B)=Sof(C33)=Sof(H33A)=Sof(H33B)=Sof(C32)=
 Sof(H32A)=Sof(H32B)=FVAR(1)
6.a Secondary CH2 refined with riding coordinates:
 C28(H28A,H28B), C29(H29A,H29B), C16(H16A,H16B), C1(H1A,H1B), C15(H15A,H15B),
 C40(H40A,H40B), C2(H2A,H2B), C42(H42A,H42B), C5(H5A,H5B), C14(H14A,H14B),
 C4(H4A,H4B), C3(H3A,H3B), C27(H27A,H27B), C9(H9A,H9B), C39(H39A,H39B),
 C41(H41A,H41B), C6(H6A,H6B), C13(H13A,H13B), C17(H17A,H17B), C21(H21A,H21B),
 C36(H36A,H36B), C10(H10A,H10B), C11(H11A,H11B), C12(H12A,H12B), C26(H26A,H26B),
  C25(H25A,H25B), C30(H30A,H30B), C19(H19A,H19B), C20(H20A,H20B), C24(H24A,
 H24B), C8(H8A,H8B), C22(H22A,H22B), C35(H35A,H35B), C7(H7A,H7B), C18(H18A,
 H18B), C38(H38A,H38B), C37(H37A,H37B), C23(H23A,H23B), C31(H31A,H31B),
 C31(H31C,H31D), C34(H34A,H34B), C34(H34C,H34D), C33(H33A,H33B), C32(H32A,H32B),
  C33A(H33C,H33D), C32A(H32C,H32D)
;
_olex2_submission_special_instructions 'No special instructions were received'

loop_
_space_group_symop_operation_xyz
'x, y, z'
'-x+1/2, y+1/2, -z+1/2'
'-x, -y, -z'
'x-1/2, -y-1/2, z-1/2'

loop_
_atom_site_label
_atom_site_type_symbol
_atom_site_fract_x
_atom_site_fract_y
_atom_site_fract_z
_atom_site_U_iso_or_equiv
_atom_site_adp_type
_atom_site_occupancy
_atom_site_site_symmetry_order
_atom_site_calc_flag
_atom_site_refinement_flags_posn
_atom_site_refinement_flags_adp
_atom_site_refinement_flags_occupancy
_atom_site_disorder_assembly
_atom_site_disorder_group
Pt1 Pt 0.65257(2) 0.64012(2) 0.63418(2) 0.02402(5) Uani 1 1 d . . . . .
As2 As 0.68226(2) 0.75711(2) 0.55186(2) 0.02516(7) Uani 1 1 d . . . . .
As1 As 0.62236(2) 0.51509(2) 0.71091(2) 0.02569(7) Uani 1 1 d . . . . .
Cl2 Cl 0.76341(5) 0.68422(6) 0.70079(4) 0.03983(17) Uani 1 1 d . . . . .
Cl1 Cl 0.54207(5) 0.59970(7) 0.56698(4) 0.0476(2) Uani 1 1 d . . . . .
C28 C 0.77795(18) 0.8361(2) 0.57034(14) 0.0309(6) Uani 1 1 d . . . . .
H28A H 0.763970 0.882907 0.605392 0.037 Uiso 1 1 calc R U . . .
H28B H 0.821951 0.794151 0.588724 0.037 Uiso 1 1 calc R U . . .
C29 C 0.5614(2) 0.5568(2) 0.78765(14) 0.0336(6) Uani 1 1 d . . . . .
H29A H 0.548375 0.500209 0.815328 0.040 Uiso 1 1 calc R U . . .
H29B H 0.595972 0.600920 0.814897 0.040 Uiso 1 1 calc R U . . .
C16 C 0.77802(18) 0.4227(2) 0.69307(15) 0.0329(6) Uani 1 1 d . . . . .
H16A H 0.753421 0.367186 0.669111 0.039 Uiso 1 1 calc R U . . .
H16B H 0.784034 0.475789 0.660757 0.039 Uiso 1 1 calc R U . . .
C1 C 0.55785(19) 0.4103(2) 0.67297(14) 0.0311(6) Uani 1 1 d . . . . .
H1A H 0.504582 0.436678 0.656959 0.037 Uiso 1 1 calc R U . . .
H1B H 0.586619 0.385316 0.633769 0.037 Uiso 1 1 calc R U . . .
C15 C 0.72048(18) 0.4546(2) 0.74779(15) 0.0313(6) Uani 1 1 d . . . . .
H15A H 0.749498 0.500515 0.777656 0.038 Uiso 1 1 calc R U . . .
H15B H 0.704792 0.398003 0.774534 0.038 Uiso 1 1 calc R U . . .
C40 C 0.47780(18) 0.9342(2) 0.59488(15) 0.0315(6) Uani 1 1 d . . . . .
H40A H 0.437661 0.890105 0.573365 0.038 Uiso 1 1 calc R U . . .
H40B H 0.483456 0.991223 0.565834 0.038 Uiso 1 1 calc R U . . .
C2 C 0.5411(2) 0.3265(2) 0.71932(15) 0.0358(7) Uani 1 1 d . . . . .
H2A H 0.506754 0.349146 0.756154 0.043 Uiso 1 1 calc R U . . .
H2B H 0.593650 0.303185 0.738839 0.043 Uiso 1 1 calc R U . . .
C42 C 0.59174(19) 0.8461(2) 0.53577(14) 0.0302(6) Uani 1 1 d . . . . .
H42A H 0.610473 0.900578 0.508310 0.036 Uiso 1 1 calc R U . . .
H42B H 0.546827 0.812859 0.511106 0.036 Uiso 1 1 calc R U . . .
C5 C 0.6287(2) 0.1704(2) 0.63701(15) 0.0356(7) Uani 1 1 d . . . . .
H5A H 0.626770 0.118578 0.670701 0.043 Uiso 1 1 calc R U . . .
H5B H 0.660553 0.224285 0.656783 0.043 Uiso 1 1 calc R U . . .
C14 C 0.70329(18) 0.6940(2) 0.46764(14) 0.0306(6) Uani 1 1 d . . . . .
H14A H 0.652981 0.661316 0.450978 0.037 Uiso 1 1 calc R U . . .
H14B H 0.719589 0.742243 0.434240 0.037 Uiso 1 1 calc R U . . .
C4 C 0.5415(2) 0.2050(2) 0.62248(15) 0.0354(7) Uani 1 1 d . . . . .
H4A H 0.509251 0.151038 0.603268 0.042 Uiso 1 1 calc R U . . .
H4B H 0.543154 0.256602 0.588636 0.042 Uiso 1 1 calc R U . . .
C3 C 0.4975(2) 0.2432(2) 0.68367(16) 0.0379(7) Uani 1 1 d . . . . .
H3A H 0.441846 0.264625 0.669672 0.045 Uiso 1 1 calc R U . . .
H3B H 0.491114 0.189717 0.715622 0.045 Uiso 1 1 calc R U . . .
C27 C 0.8119(2) 0.8912(3) 0.51222(16) 0.0385(7) Uani 1 1 d . . . . .
H27A H 0.768950 0.934486 0.493735 0.046 Uiso 1 1 calc R U . . .
H27B H 0.827005 0.845303 0.476905 0.046 Uiso 1 1 calc R U . . .
C9 C 0.7295(2) 0.3593(2) 0.46801(18) 0.0413(8) Uani 1 1 d . . . . .
H9A H 0.760001 0.323975 0.433734 0.050 Uiso 1 1 calc R U . . .
H9B H 0.770043 0.390370 0.498439 0.050 Uiso 1 1 calc R U . . .
C39 C 0.44551(19) 0.9661(2) 0.66214(16) 0.0350(6) Uani 1 1 d . . . . .
H39A H 0.486039 1.009896 0.683540 0.042 Uiso 1 1 calc R U . . .
H39B H 0.440263 0.908930 0.691043 0.042 Uiso 1 1 calc R U . . .
C41 C 0.56024(19) 0.8838(2) 0.60179(14) 0.0302(6) Uani 1 1 d . . . . .
H41A H 0.555170 0.829328 0.633099 0.036 Uiso 1 1 calc R U . . .
H41B H 0.600926 0.929356 0.621084 0.036 Uiso 1 1 calc R U . . .
C6 C 0.6747(2) 0.1325(2) 0.57647(18) 0.0411(8) Uani 1 1 d . . . . .
H6A H 0.634208 0.104800 0.544480 0.049 Uiso 1 1 calc R U . . .
H6B H 0.711574 0.079768 0.591377 0.049 Uiso 1 1 calc R U . . .
C13 C 0.7725(2) 0.6201(2) 0.47840(16) 0.0356(7) Uani 1 1 d . . . . .
H13A H 0.822608 0.654642 0.493446 0.043 Uiso 1 1 calc R U . . .
H13B H 0.756816 0.575941 0.514568 0.043 Uiso 1 1 calc R U . . .
C17 C 0.8623(2) 0.3944(3) 0.72043(17) 0.0392(7) Uani 1 1 d . . . . .
H17A H 0.855980 0.341181 0.752568 0.047 Uiso 1 1 calc R U . . .
H17B H 0.886297 0.449862 0.744884 0.047 Uiso 1 1 calc R U . . .
C21 C 0.9966(2) 0.6019(3) 0.58501(17) 0.0445(8) Uani 1 1 d . . . . .
H21A H 0.944183 0.621282 0.563157 0.053 Uiso 1 1 calc R U . . .
H21B H 1.029917 0.569250 0.551215 0.053 Uiso 1 1 calc R U . . .
C36 C 0.2786(2) 0.8594(3) 0.65420(18) 0.0461(9) Uani 1 1 d . . . . .
H36A H 0.330304 0.822277 0.652674 0.055 Uiso 1 1 calc R U . . .
H36B H 0.237267 0.825319 0.626207 0.055 Uiso 1 1 calc R U . . .
C10 C 0.6764(2) 0.4367(3) 0.43443(18) 0.0440(8) Uani 1 1 d . . . . .
H10A H 0.631320 0.404796 0.409135 0.053 Uiso 1 1 calc R U . . .
H10B H 0.651371 0.476518 0.469357 0.053 Uiso 1 1 calc R U . . .
C11 C 0.7222(2) 0.5029(3) 0.38729(17) 0.0434(8) Uani 1 1 d . . . . .
H11A H 0.743600 0.463256 0.350680 0.052 Uiso 1 1 calc R U . . .
H11B H 0.682178 0.548710 0.367385 0.052 Uiso 1 1 calc R U . . .
C12 C 0.7928(2) 0.5602(3) 0.41724(16) 0.0409(7) Uani 1 1 d . . . . .
H12A H 0.813822 0.603857 0.382693 0.049 Uiso 1 1 calc R U . . .
H12B H 0.837511 0.515030 0.429588 0.049 Uiso 1 1 calc R U . . .
C26 C 0.8873(2) 0.9507(3) 0.53264(18) 0.0470(9) Uani 1 1 d . . . . .
H26A H 0.907998 0.983536 0.492731 0.056 Uiso 1 1 calc R U . . .
H26B H 0.870210 1.000964 0.564293 0.056 Uiso 1 1 calc R U . . .
C25 C 0.9571(2) 0.8932(3) 0.56453(17) 0.0442(8) Uani 1 1 d . . . . .
H25A H 0.936971 0.862456 0.605459 0.053 Uiso 1 1 calc R U . . .
H25B H 1.001518 0.938167 0.577864 0.053 Uiso 1 1 calc R U . . .
C30 C 0.4827(2) 0.6075(3) 0.76726(16) 0.0495(9) Uani 1 1 d . . . . .
H30A H 0.449991 0.564993 0.737394 0.059 Uiso 1 1 calc R U . . .
H30B H 0.496039 0.666501 0.742189 0.059 Uiso 1 1 calc R U . . .
C19 C 0.9401(2) 0.4377(3) 0.61391(18) 0.0457(8) Uani 1 1 d . . . . .
H19A H 0.977558 0.408507 0.581570 0.055 Uiso 1 1 calc R U . . .
H19B H 0.888300 0.453586 0.589705 0.055 Uiso 1 1 calc R U . . .
C20 C 0.9783(2) 0.5306(3) 0.63971(17) 0.0445(8) Uani 1 1 d . . . . .
H20A H 0.940634 0.560881 0.671407 0.053 Uiso 1 1 calc R U . . .
H20B H 1.029986 0.515198 0.664246 0.053 Uiso 1 1 calc R U . . .
C24 C 0.9929(2) 0.8154(3) 0.52024(16) 0.0450(8) Uani 1 1 d . . . . .
H24A H 1.011680 0.845645 0.478713 0.054 Uiso 1 1 calc R U . . .
H24B H 0.949003 0.769042 0.508059 0.054 Uiso 1 1 calc R U . . .
C8 C 0.6781(2) 0.2886(3) 0.50710(17) 0.0436(8) Uani 1 1 d . . . . .
H8A H 0.648857 0.324466 0.541821 0.052 Uiso 1 1 calc R U . . .
H8B H 0.636268 0.260093 0.476628 0.052 Uiso 1 1 calc R U . . .
C22 C 1.0417(2) 0.6918(3) 0.60827(18) 0.0495(9) Uani 1 1 d . . . . .
H22A H 1.092450 0.672256 0.632524 0.059 Uiso 1 1 calc R U . . .
H22B H 1.006831 0.726533 0.640016 0.059 Uiso 1 1 calc R U . . .
C35 C 0.2494(2) 0.8607(3) 0.72594(19) 0.0502(10) Uani 1 1 d . . . . .
H35A H 0.290536 0.894816 0.754128 0.060 Uiso 1 1 calc R U . . .
H35B H 0.197395 0.897312 0.727635 0.060 Uiso 1 1 calc R U . . .
C7 C 0.7261(2) 0.2082(3) 0.53991(18) 0.0457(8) Uani 1 1 d . . . . .
H7A H 0.765793 0.236782 0.572204 0.055 Uiso 1 1 calc R U . . .
H7B H 0.758019 0.175018 0.505481 0.055 Uiso 1 1 calc R U . . .
C18 C 0.9216(2) 0.3631(3) 0.6672(2) 0.0478(9) Uani 1 1 d . . . . .
H18A H 0.898897 0.305073 0.645003 0.057 Uiso 1 1 calc R U . . .
H18B H 0.973979 0.344308 0.689414 0.057 Uiso 1 1 calc R U . . .
C38 C 0.3623(2) 1.0174(3) 0.65724(18) 0.0432(8) Uani 1 1 d . . . . .
H38A H 0.369033 1.077588 0.631628 0.052 Uiso 1 1 calc R U . . .
H38B H 0.345717 1.035419 0.702595 0.052 Uiso 1 1 calc R U . . .
C37 C 0.2931(2) 0.9581(3) 0.62440(18) 0.0465(9) Uani 1 1 d . . . . .
H37A H 0.241611 0.995477 0.626786 0.056 Uiso 1 1 calc R U . . .
H37B H 0.305513 0.949911 0.576787 0.056 Uiso 1 1 calc R U . . .
C23 C 1.0644(2) 0.7608(3) 0.55260(19) 0.0516(9) Uani 1 1 d . . . . .
H23A H 1.104300 0.808169 0.570764 0.062 Uiso 1 1 calc R U . . .
H23B H 1.092281 0.723679 0.517705 0.062 Uiso 1 1 calc R U . . .
C31 C 0.4314(3) 0.6345(3) 0.82722(17) 0.0540(11) Uani 1 1 d D U . . .
H31A H 0.468596 0.655882 0.863870 0.065 Uiso 0.653(9) 1 calc R U P A 1
H31B H 0.401979 0.576653 0.842585 0.065 Uiso 0.653(9) 1 calc R U P A 1
H31C H 0.452592 0.695186 0.846821 0.065 Uiso 0.347(9) 1 calc R U P A 2
H31D H 0.436697 0.583585 0.861412 0.065 Uiso 0.347(9) 1 calc R U P A 2
C34 C 0.2358(3) 0.7614(4) 0.75435(19) 0.0572(11) Uani 1 1 d D U . . .
H34A H 0.190797 0.732224 0.727418 0.069 Uiso 0.653(9) 1 calc R U P A 1
H34B H 0.214236 0.771100 0.799462 0.069 Uiso 0.653(9) 1 calc R U P A 1
H34C H 0.209429 0.716871 0.722008 0.069 Uiso 0.347(9) 1 calc R U P A 2
H34D H 0.204976 0.762564 0.796163 0.069 Uiso 0.347(9) 1 calc R U P A 2
C33 C 0.3037(3) 0.6834(4) 0.7612(2) 0.0372(13) Uani 0.653(9) 1 d D U P A 1
H33A H 0.279325 0.621777 0.775531 0.045 Uiso 0.653(9) 1 calc R U P A 1
H33B H 0.329684 0.673142 0.717815 0.045 Uiso 0.653(9) 1 calc R U P A 1
C32 C 0.3670(3) 0.7165(4) 0.8120(2) 0.0363(13) Uani 0.653(9) 1 d D U P A 1
H32A H 0.339557 0.734734 0.853487 0.044 Uiso 0.653(9) 1 calc R U P A 1
H32B H 0.395626 0.773903 0.794966 0.044 Uiso 0.653(9) 1 calc R U P A 1
C33A C 0.3331(5) 0.7393(7) 0.7665(4) 0.033(2) Uani 0.347(9) 1 d D U P A 2
H33C H 0.360810 0.730616 0.723588 0.040 Uiso 0.347(9) 1 calc R U P A 2
H33D H 0.360126 0.792645 0.791168 0.040 Uiso 0.347(9) 1 calc R U P A 2
C32A C 0.3361(5) 0.6480(6) 0.8066(4) 0.033(2) Uani 0.347(9) 1 d D U P A 2
H32C H 0.316059 0.592756 0.779709 0.039 Uiso 0.347(9) 1 calc R U P A 2
H32D H 0.302074 0.653758 0.846560 0.039 Uiso 0.347(9) 1 calc R U P A 2

loop_
_atom_site_aniso_label
_atom_site_aniso_U_11
_atom_site_aniso_U_22
_atom_site_aniso_U_33
_atom_site_aniso_U_23
_atom_site_aniso_U_13
_atom_site_aniso_U_12
Pt1 0.02236(7) 0.02777(8) 0.02203(7) 0.00224(4) 0.00238(5) 0.00200(4)
As2 0.02382(15) 0.03015(16) 0.02160(14) 0.00283(11) 0.00258(11) 0.00172(11)
As1 0.02606(15) 0.02798(16) 0.02322(14) 0.00222(11) 0.00461(11) 0.00179(11)
Cl2 0.0495(4) 0.0369(4) 0.0323(3) 0.0047(3) -0.0153(3) -0.0110(3)
Cl1 0.0326(4) 0.0612(5) 0.0482(4) 0.0194(4) -0.0139(3) -0.0139(4)
C28 0.0293(14) 0.0363(16) 0.0274(14) 0.0009(12) 0.0026(11) -0.0050(12)
C29 0.0372(16) 0.0391(17) 0.0248(13) 0.0011(12) 0.0080(12) 0.0049(13)
C16 0.0269(14) 0.0387(17) 0.0330(15) -0.0018(12) -0.0017(11) 0.0040(12)
C1 0.0327(15) 0.0341(16) 0.0265(13) 0.0003(11) 0.0047(11) -0.0027(12)
C15 0.0315(15) 0.0318(15) 0.0307(14) 0.0052(11) 0.0002(12) 0.0042(12)
C40 0.0281(14) 0.0345(16) 0.0321(14) 0.0005(12) 0.0015(11) 0.0042(12)
C2 0.0441(18) 0.0353(17) 0.0283(14) 0.0024(12) 0.0092(13) -0.0043(13)
C42 0.0303(15) 0.0335(15) 0.0269(14) 0.0047(11) 0.0033(11) 0.0057(11)
C5 0.0418(17) 0.0352(17) 0.0298(15) 0.0000(12) -0.0010(12) -0.0055(14)
C14 0.0306(14) 0.0371(16) 0.0242(13) -0.0010(11) 0.0016(11) 0.0015(12)
C4 0.0393(17) 0.0363(17) 0.0306(15) -0.0005(12) -0.0004(12) -0.0110(13)
C3 0.0368(17) 0.0407(18) 0.0363(16) 0.0031(13) 0.0057(13) -0.0090(13)
C27 0.0391(17) 0.0453(19) 0.0314(15) 0.0067(13) 0.0038(13) -0.0069(14)
C9 0.0443(19) 0.0407(19) 0.0393(18) -0.0048(13) 0.0122(15) -0.0009(14)
C39 0.0321(15) 0.0384(17) 0.0346(15) -0.0054(12) 0.0030(12) 0.0028(13)
C41 0.0307(15) 0.0328(15) 0.0273(14) 0.0052(11) 0.0027(11) 0.0048(12)
C6 0.051(2) 0.0327(17) 0.0398(18) -0.0051(13) 0.0055(15) -0.0033(14)
C13 0.0299(15) 0.0395(17) 0.0377(16) -0.0063(13) 0.0043(13) 0.0007(13)
C17 0.0317(16) 0.0447(19) 0.0412(17) 0.0032(14) -0.0030(13) 0.0058(14)
C21 0.0282(16) 0.071(3) 0.0339(16) -0.0059(16) 0.0009(13) -0.0005(15)
C36 0.0319(17) 0.070(3) 0.0369(18) -0.0143(15) 0.0040(14) -0.0041(15)
C10 0.0371(17) 0.048(2) 0.0472(19) -0.0055(15) 0.0087(15) -0.0054(15)
C11 0.052(2) 0.0407(19) 0.0373(17) -0.0030(14) 0.0070(15) 0.0004(15)
C12 0.0411(18) 0.0465(19) 0.0357(16) -0.0012(14) 0.0138(14) -0.0006(14)
C26 0.053(2) 0.047(2) 0.0409(18) 0.0002(15) 0.0143(16) -0.0179(17)
C25 0.0373(17) 0.062(2) 0.0340(16) -0.0071(15) 0.0079(13) -0.0212(16)
C30 0.0427(19) 0.080(3) 0.0265(16) 0.0019(16) 0.0061(14) 0.0234(19)
C19 0.0309(16) 0.066(2) 0.0405(18) -0.0137(16) 0.0049(13) 0.0060(15)
C20 0.0314(16) 0.068(2) 0.0341(16) -0.0065(15) 0.0034(13) 0.0036(15)
C24 0.0371(17) 0.067(2) 0.0314(16) -0.0069(15) 0.0080(13) -0.0161(16)
C8 0.0480(19) 0.045(2) 0.0387(17) -0.0047(14) 0.0111(15) -0.0054(15)
C22 0.0384(18) 0.073(3) 0.0368(17) -0.0053(17) -0.0012(14) -0.0041(17)
C35 0.0318(18) 0.079(3) 0.0400(19) -0.0150(17) 0.0063(15) 0.0043(16)
C7 0.0441(19) 0.050(2) 0.0431(18) -0.0068(15) 0.0077(15) -0.0030(16)
C18 0.0308(17) 0.055(2) 0.058(2) -0.0080(16) -0.0011(16) 0.0122(14)
C38 0.0362(17) 0.051(2) 0.0428(18) -0.0063(15) 0.0051(14) 0.0102(15)
C37 0.0299(16) 0.072(3) 0.0377(17) -0.0060(16) 0.0031(13) 0.0102(16)
C23 0.0315(17) 0.077(3) 0.047(2) -0.0087(18) 0.0054(15) -0.0134(17)
C31 0.049(2) 0.087(3) 0.0265(16) 0.0021(16) 0.0083(15) 0.0270(19)
C34 0.052(2) 0.083(3) 0.0370(18) 0.0005(18) 0.0040(16) 0.028(2)
C33 0.036(3) 0.038(3) 0.038(3) -0.001(2) 0.006(2) -0.008(2)
C32 0.035(3) 0.040(3) 0.034(3) -0.006(2) 0.009(2) 0.002(2)
C33A 0.031(4) 0.037(5) 0.032(4) 0.005(4) 0.009(3) -0.001(4)
C32A 0.034(4) 0.039(5) 0.025(4) 0.001(3) 0.008(3) -0.002(4)

loop_
_atom_type_symbol
_atom_type_description
_atom_type_scat_dispersion_real
_atom_type_scat_dispersion_imag
_atom_type_scat_source
C C 0.0181 0.0091 'International Tables Vol C Tables 4.2.6.8 and 6.1.1.4'
H H 0.0000 0.0000 'International Tables Vol C Tables 4.2.6.8 and 6.1.1.4'
As As -0.9300 1.0051 'International Tables Vol C Tables 4.2.6.8 and 6.1.1.4'
Cl Cl 0.3639 0.7018 'International Tables Vol C Tables 4.2.6.8 and 6.1.1.4'
Pt Pt -4.5932 6.9264 'International Tables Vol C Tables 4.2.6.8 and 6.1.1.4'

loop_
_geom_angle_atom_site_label_1
_geom_angle_atom_site_label_2
_geom_angle_atom_site_label_3
_geom_angle
_geom_angle_site_symmetry_1
_geom_angle_site_symmetry_3
_geom_angle_publ_flag
As2 Pt1 As1 176.183(11) . . ?
Cl2 Pt1 As2 93.06(2) . . ?
Cl2 Pt1 As1 89.34(2) . . ?
Cl1 Pt1 As2 85.81(2) . . ?
Cl1 Pt1 As1 91.82(2) . . ?
Cl1 Pt1 Cl2 178.71(3) . . ?
C28 As2 Pt1 115.45(9) . . ?
C28 As2 C42 106.03(14) . . ?
C28 As2 C14 105.41(13) . . ?
C42 As2 Pt1 112.61(9) . . ?
C14 As2 Pt1 109.91(9) . . ?
C14 As2 C42 106.84(12) . . ?
C29 As1 Pt1 114.44(10) . . ?
C1 As1 Pt1 114.23(9) . . ?
C1 As1 C29 104.69(13) . . ?
C15 As1 Pt1 112.52(9) . . ?
C15 As1 C29 104.93(13) . . ?
C15 As1 C1 105.06(13) . . ?
As2 C28 H28A 108.2 . . ?
As2 C28 H28B 108.2 . . ?
H28A C28 H28B 107.3 . . ?
C27 C28 As2 116.5(2) . . ?
C27 C28 H28A 108.2 . . ?
C27 C28 H28B 108.2 . . ?
As1 C29 H29A 109.3 . . ?
As1 C29 H29B 109.3 . . ?
H29A C29 H29B 107.9 . . ?
C30 C29 As1 111.7(2) . . ?
C30 C29 H29A 109.3 . . ?
C30 C29 H29B 109.3 . . ?
H16A C16 H16B 107.9 . . ?
C15 C16 H16A 109.1 . . ?
C15 C16 H16B 109.1 . . ?
C17 C16 H16A 109.1 . . ?
C17 C16 H16B 109.1 . . ?
C17 C16 C15 112.3(3) . . ?
As1 C1 H1A 108.3 . . ?
As1 C1 H1B 108.3 . . ?
H1A C1 H1B 107.4 . . ?
C2 C1 As1 115.9(2) . . ?
C2 C1 H1A 108.3 . . ?
C2 C1 H1B 108.3 . . ?
As1 C15 H15A 109.3 . . ?
As1 C15 H15B 109.3 . . ?
C16 C15 As1 111.4(2) . . ?
C16 C15 H15A 109.3 . . ?
C16 C15 H15B 109.3 . . ?
H15A C15 H15B 108.0 . . ?
H40A C40 H40B 107.9 . . ?
C39 C40 H40A 109.2 . . ?
C39 C40 H40B 109.2 . . ?
C41 C40 H40A 109.2 . . ?
C41 C40 H40B 109.2 . . ?
C41 C40 C39 112.0(2) . . ?
C1 C2 H2A 109.1 . . ?
C1 C2 H2B 109.1 . . ?
C1 C2 C3 112.4(3) . . ?
H2A C2 H2B 107.9 . . ?
C3 C2 H2A 109.1 . . ?
C3 C2 H2B 109.1 . . ?
As2 C42 H42A 109.7 . . ?
As2 C42 H42B 109.7 . . ?
H42A C42 H42B 108.2 . . ?
C41 C42 As2 110.01(19) . . ?
C41 C42 H42A 109.7 . . ?
C41 C42 H42B 109.7 . . ?
H5A C5 H5B 107.5 . . ?
C4 C5 H5A 108.5 . . ?
C4 C5 H5B 108.5 . . ?
C4 C5 C6 115.2(3) . . ?
C6 C5 H5A 108.5 . . ?
C6 C5 H5B 108.5 . . ?
As2 C14 H14A 109.9 . . ?
As2 C14 H14B 109.9 . . ?
H14A C14 H14B 108.3 . . ?
C13 C14 As2 108.8(2) . . ?
C13 C14 H14A 109.9 . . ?
C13 C14 H14B 109.9 . . ?
C5 C4 H4A 108.7 . . ?
C5 C4 H4B 108.7 . . ?
C5 C4 C3 114.0(3) . . ?
H4A C4 H4B 107.6 . . ?
C3 C4 H4A 108.7 . . ?
C3 C4 H4B 108.7 . . ?
C2 C3 C4 114.7(3) . . ?
C2 C3 H3A 108.6 . . ?
C2 C3 H3B 108.6 . . ?
C4 C3 H3A 108.6 . . ?
C4 C3 H3B 108.6 . . ?
H3A C3 H3B 107.6 . . ?
C28 C27 H27A 109.2 . . ?
C28 C27 H27B 109.2 . . ?
C28 C27 C26 111.8(3) . . ?
H27A C27 H27B 107.9 . . ?
C26 C27 H27A 109.2 . . ?
C26 C27 H27B 109.2 . . ?
H9A C9 H9B 107.9 . . ?
C10 C9 H9A 109.3 . . ?
C10 C9 H9B 109.3 . . ?
C8 C9 H9A 109.3 . . ?
C8 C9 H9B 109.3 . . ?
C8 C9 C10 111.7(3) . . ?
C40 C39 H39A 108.9 . . ?
C40 C39 H39B 108.9 . . ?
C40 C39 C38 113.6(3) . . ?
H39A C39 H39B 107.7 . . ?
C38 C39 H39A 108.9 . . ?
C38 C39 H39B 108.9 . . ?
C40 C41 C42 113.1(2) . . ?
C40 C41 H41A 108.9 . . ?
C40 C41 H41B 108.9 . . ?
C42 C41 H41A 108.9 . . ?
C42 C41 H41B 108.9 . . ?
H41A C41 H41B 107.8 . . ?
C5 C6 H6A 108.5 . . ?
C5 C6 H6B 108.5 . . ?
C5 C6 C7 115.1(3) . . ?
H6A C6 H6B 107.5 . . ?
C7 C6 H6A 108.5 . . ?
C7 C6 H6B 108.5 . . ?
C14 C13 H13A 108.5 . . ?
C14 C13 H13B 108.5 . . ?
H13A C13 H13B 107.5 . . ?
C12 C13 C14 115.0(3) . . ?
C12 C13 H13A 108.5 . . ?
C12 C13 H13B 108.5 . . ?
C16 C17 H17A 108.8 . . ?
C16 C17 H17B 108.8 . . ?
C16 C17 C18 113.8(3) . . ?
H17A C17 H17B 107.7 . . ?
C18 C17 H17A 108.8 . . ?
C18 C17 H17B 108.8 . . ?
H21A C21 H21B 107.6 . . ?
C20 C21 H21A 108.6 . . ?
C20 C21 H21B 108.6 . . ?
C20 C21 C22 114.6(3) . . ?
C22 C21 H21A 108.6 . . ?
C22 C21 H21B 108.6 . . ?
H36A C36 H36B 107.6 . . ?
C35 C36 H36A 108.6 . . ?
C35 C36 H36B 108.6 . . ?
C37 C36 H36A 108.6 . . ?
C37 C36 H36B 108.6 . . ?
C37 C36 C35 114.6(3) . . ?
C9 C10 H10A 108.6 . . ?
C9 C10 H10B 108.6 . . ?
H10A C10 H10B 107.6 . . ?
C11 C10 C9 114.7(3) . . ?
C11 C10 H10A 108.6 . . ?
C11 C10 H10B 108.6 . . ?
C10 C11 H11A 108.1 . . ?
C10 C11 H11B 108.1 . . ?
H11A C11 H11B 107.3 . . ?
C12 C11 C10 116.6(3) . . ?
C12 C11 H11A 108.1 . . ?
C12 C11 H11B 108.1 . . ?
C13 C12 H12A 108.4 . . ?
C13 C12 H12B 108.4 . . ?
C11 C12 C13 115.5(3) . . ?
C11 C12 H12A 108.4 . . ?
C11 C12 H12B 108.4 . . ?
H12A C12 H12B 107.5 . . ?
C27 C26 H26A 108.6 . . ?
C27 C26 H26B 108.6 . . ?
H26A C26 H26B 107.6 . . ?
C25 C26 C27 114.7(3) . . ?
C25 C26 H26A 108.6 . . ?
C25 C26 H26B 108.6 . . ?
C26 C25 H25A 108.6 . . ?
C26 C25 H25B 108.6 . . ?
C26 C25 C24 114.8(3) . . ?
H25A C25 H25B 107.6 . . ?
C24 C25 H25A 108.6 . . ?
C24 C25 H25B 108.6 . . ?
C29 C30 H30A 109.2 . . ?
C29 C30 H30B 109.2 . . ?
C29 C30 C31 112.1(3) . . ?
H30A C30 H30B 107.9 . . ?
C31 C30 H30A 109.2 . . ?
C31 C30 H30B 109.2 . . ?
H19A C19 H19B 107.5 . . ?
C20 C19 H19A 108.5 . . ?
C20 C19 H19B 108.5 . . ?
C20 C19 C18 115.0(3) . . ?
C18 C19 H19A 108.5 . . ?
C18 C19 H19B 108.5 . . ?
C21 C20 C19 113.2(3) . . ?
C21 C20 H20A 108.9 . . ?
C21 C20 H20B 108.9 . . ?
C19 C20 H20A 108.9 . . ?
C19 C20 H20B 108.9 . . ?
H20A C20 H20B 107.8 . . ?
C25 C24 H24A 108.8 . . ?
C25 C24 H24B 108.8 . . ?
C25 C24 C23 113.7(3) . . ?
H24A C24 H24B 107.7 . . ?
C23 C24 H24A 108.8 . . ?
C23 C24 H24B 108.8 . . ?
C9 C8 H8A 108.6 . . ?
C9 C8 H8B 108.6 . . ?
H8A C8 H8B 107.6 . . ?
C7 C8 C9 114.8(3) . . ?
C7 C8 H8A 108.6 . . ?
C7 C8 H8B 108.6 . . ?
C21 C22 H22A 108.6 . . ?
C21 C22 H22B 108.6 . . ?
C21 C22 C23 114.5(3) . . ?
H22A C22 H22B 107.6 . . ?
C23 C22 H22A 108.6 . . ?
C23 C22 H22B 108.6 . . ?
C36 C35 H35A 108.9 . . ?
C36 C35 H35B 108.9 . . ?
H35A C35 H35B 107.7 . . ?
C34 C35 C36 113.4(3) . . ?
C34 C35 H35A 108.9 . . ?
C34 C35 H35B 108.9 . . ?
C6 C7 H7A 108.4 . . ?
C6 C7 H7B 108.4 . . ?
C8 C7 C6 115.6(3) . . ?
C8 C7 H7A 108.4 . . ?
C8 C7 H7B 108.4 . . ?
H7A C7 H7B 107.4 . . ?
C17 C18 C19 116.0(3) . . ?
C17 C18 H18A 108.3 . . ?
C17 C18 H18B 108.3 . . ?
C19 C18 H18A 108.3 . . ?
C19 C18 H18B 108.3 . . ?
H18A C18 H18B 107.4 . . ?
C39 C38 H38A 108.6 . . ?
C39 C38 H38B 108.6 . . ?
C39 C38 C37 114.8(3) . . ?
H38A C38 H38B 107.6 . . ?
C37 C38 H38A 108.6 . . ?
C37 C38 H38B 108.6 . . ?
C36 C37 C38 115.8(3) . . ?
C36 C37 H37A 108.3 . . ?
C36 C37 H37B 108.3 . . ?
C38 C37 H37A 108.3 . . ?
C38 C37 H37B 108.3 . . ?
H37A C37 H37B 107.4 . . ?
C24 C23 C22 115.4(3) . . ?
C24 C23 H23A 108.4 . . ?
C24 C23 H23B 108.4 . . ?
C22 C23 H23A 108.4 . . ?
C22 C23 H23B 108.4 . . ?
H23A C23 H23B 107.5 . . ?
C30 C31 H31A 108.9 . . ?
C30 C31 H31B 108.9 . . ?
C30 C31 H31C 109.3 . . ?
C30 C31 H31D 109.3 . . ?
C30 C31 C32 113.5(3) . . ?
C30 C31 C32A 111.5(4) . . ?
H31A C31 H31B 107.7 . . ?
H31C C31 H31D 108.0 . . ?
C32 C31 H31A 108.9 . . ?
C32 C31 H31B 108.9 . . ?
C32A C31 H31C 109.3 . . ?
C32A C31 H31D 109.3 . . ?
C35 C34 H34A 106.3 . . ?
C35 C34 H34B 106.3 . . ?
C35 C34 H34C 112.8 . . ?
C35 C34 H34D 112.8 . . ?
C35 C34 C33 124.1(4) . . ?
C35 C34 C33A 94.5(5) . . ?
H34A C34 H34B 106.4 . . ?
H34C C34 H34D 110.3 . . ?
C33 C34 H34A 106.3 . . ?
C33 C34 H34B 106.3 . . ?
C33A C34 H34C 112.8 . . ?
C33A C34 H34D 112.8 . . ?
C34 C33 H33A 109.9 . . ?
C34 C33 H33B 109.9 . . ?
H33A C33 H33B 108.3 . . ?
C32 C33 C34 108.9(4) . . ?
C32 C33 H33A 109.9 . . ?
C32 C33 H33B 109.9 . . ?
C31 C32 H32A 109.5 . . ?
C31 C32 H32B 109.5 . . ?
C33 C32 C31 110.8(4) . . ?
C33 C32 H32A 109.5 . . ?
C33 C32 H32B 109.5 . . ?
H32A C32 H32B 108.1 . . ?
C34 C33A H33C 110.8 . . ?
C34 C33A H33D 110.8 . . ?
H33C C33A H33D 108.8 . . ?
C32A C33A C34 105.0(7) . . ?
C32A C33A H33C 110.8 . . ?
C32A C33A H33D 110.8 . . ?
C31 C32A H32C 110.8 . . ?
C31 C32A H32D 110.8 . . ?
C33A C32A C31 104.7(6) . . ?
C33A C32A H32C 110.8 . . ?
C33A C32A H32D 110.8 . . ?
H32C C32A H32D 108.9 . . ?

loop_
_geom_bond_atom_site_label_1
_geom_bond_atom_site_label_2
_geom_bond_distance
_geom_bond_site_symmetry_2
_geom_bond_publ_flag
Pt1 As2 2.3792(3) . ?
Pt1 As1 2.3837(3) . ?
Pt1 Cl2 2.3089(7) . ?
Pt1 Cl1 2.2984(8) . ?
As2 C28 1.938(3) . ?
As2 C42 1.948(3) . ?
As2 C14 1.945(3) . ?
As1 C29 1.943(3) . ?
As1 C1 1.943(3) . ?
As1 C15 1.941(3) . ?
C28 H28A 0.9900 . ?
C28 H28B 0.9900 . ?
C28 C27 1.513(4) . ?
C29 H29A 0.9900 . ?
C29 H29B 0.9900 . ?
C29 C30 1.514(5) . ?
C16 H16A 0.9900 . ?
C16 H16B 0.9900 . ?
C16 C15 1.529(4) . ?
C16 C17 1.521(4) . ?
C1 H1A 0.9900 . ?
C1 H1B 0.9900 . ?
C1 C2 1.522(4) . ?
C15 H15A 0.9900 . ?
C15 H15B 0.9900 . ?
C40 H40A 0.9900 . ?
C40 H40B 0.9900 . ?
C40 C39 1.529(4) . ?
C40 C41 1.520(4) . ?
C2 H2A 0.9900 . ?
C2 H2B 0.9900 . ?
C2 C3 1.529(4) . ?
C42 H42A 0.9900 . ?
C42 H42B 0.9900 . ?
C42 C41 1.528(4) . ?
C5 H5A 0.9900 . ?
C5 H5B 0.9900 . ?
C5 C4 1.524(5) . ?
C5 C6 1.538(5) . ?
C14 H14A 0.9900 . ?
C14 H14B 0.9900 . ?
C14 C13 1.538(4) . ?
C4 H4A 0.9900 . ?
C4 H4B 0.9900 . ?
C4 C3 1.534(5) . ?
C3 H3A 0.9900 . ?
C3 H3B 0.9900 . ?
C27 H27A 0.9900 . ?
C27 H27B 0.9900 . ?
C27 C26 1.530(5) . ?
C9 H9A 0.9900 . ?
C9 H9B 0.9900 . ?
C9 C10 1.529(5) . ?
C9 C8 1.523(5) . ?
C39 H39A 0.9900 . ?
C39 H39B 0.9900 . ?
C39 C38 1.534(4) . ?
C41 H41A 0.9900 . ?
C41 H41B 0.9900 . ?
C6 H6A 0.9900 . ?
C6 H6B 0.9900 . ?
C6 C7 1.543(5) . ?
C13 H13A 0.9900 . ?
C13 H13B 0.9900 . ?
C13 C12 1.529(4) . ?
C17 H17A 0.9900 . ?
C17 H17B 0.9900 . ?
C17 C18 1.522(5) . ?
C21 H21A 0.9900 . ?
C21 H21B 0.9900 . ?
C21 C20 1.515(5) . ?
C21 C22 1.519(6) . ?
C36 H36A 0.9900 . ?
C36 H36B 0.9900 . ?
C36 C35 1.530(5) . ?
C36 C37 1.518(6) . ?
C10 H10A 0.9900 . ?
C10 H10B 0.9900 . ?
C10 C11 1.529(5) . ?
C11 H11A 0.9900 . ?
C11 H11B 0.9900 . ?
C11 C12 1.514(5) . ?
C12 H12A 0.9900 . ?
C12 H12B 0.9900 . ?
C26 H26A 0.9900 . ?
C26 H26B 0.9900 . ?
C26 C25 1.521(6) . ?
C25 H25A 0.9900 . ?
C25 H25B 0.9900 . ?
C25 C24 1.525(5) . ?
C30 H30A 0.9900 . ?
C30 H30B 0.9900 . ?
C30 C31 1.530(5) . ?
C19 H19A 0.9900 . ?
C19 H19B 0.9900 . ?
C19 C20 1.521(5) . ?
C19 C18 1.527(6) . ?
C20 H20A 0.9900 . ?
C20 H20B 0.9900 . ?
C24 H24A 0.9900 . ?
C24 H24B 0.9900 . ?
C24 C23 1.526(6) . ?
C8 H8A 0.9900 . ?
C8 H8B 0.9900 . ?
C8 C7 1.508(5) . ?
C22 H22A 0.9900 . ?
C22 H22B 0.9900 . ?
C22 C23 1.527(6) . ?
C35 H35A 0.9900 . ?
C35 H35B 0.9900 . ?
C35 C34 1.512(6) . ?
C7 H7A 0.9900 . ?
C7 H7B 0.9900 . ?
C18 H18A 0.9900 . ?
C18 H18B 0.9900 . ?
C38 H38A 0.9900 . ?
C38 H38B 0.9900 . ?
C38 C37 1.535(5) . ?
C37 H37A 0.9900 . ?
C37 H37B 0.9900 . ?
C23 H23A 0.9900 . ?
C23 H23B 0.9900 . ?
C31 H31A 0.9900 . ?
C31 H31B 0.9900 . ?
C31 H31C 0.9900 . ?
C31 H31D 0.9900 . ?
C31 C32 1.574(6) . ?
C31 C32A 1.611(9) . ?
C34 H34A 0.9900 . ?
C34 H34B 0.9900 . ?
C34 H34C 0.9900 . ?
C34 H34D 0.9900 . ?
C34 C33 1.554(6) . ?
C34 C33A 1.630(9) . ?
C33 H33A 0.9900 . ?
C33 H33B 0.9900 . ?
C33 C32 1.507(7) . ?
C32 H32A 0.9900 . ?
C32 H32B 0.9900 . ?
C33A H33C 0.9900 . ?
C33A H33D 0.9900 . ?
C33A C32A 1.506(11) . ?
C32A H32C 0.9900 . ?
C32A H32D 0.9900 . ?

loop_
_geom_torsion_atom_site_label_1
_geom_torsion_atom_site_label_2
_geom_torsion_atom_site_label_3
_geom_torsion_atom_site_label_4
_geom_torsion
_geom_torsion_site_symmetry_1
_geom_torsion_site_symmetry_2
_geom_torsion_site_symmetry_3
_geom_torsion_site_symmetry_4
_geom_torsion_publ_flag
As2 C28 C27 C26 -179.9(3) . . . . ?
As2 C42 C41 C40 -166.3(2) . . . . ?
As2 C14 C13 C12 176.6(2) . . . . ?
As1 C29 C30 C31 176.1(3) . . . . ?
As1 C1 C2 C3 -174.3(2) . . . . ?
C28 C27 C26 C25 56.6(4) . . . . ?
C29 C30 C31 C32 159.8(4) . . . . ?
C29 C30 C31 C32A -157.1(5) . . . . ?
C16 C17 C18 C19 59.7(4) . . . . ?
C1 C2 C3 C4 55.2(4) . . . . ?
C15 C16 C17 C18 -179.5(3) . . . . ?
C40 C39 C38 C37 58.1(4) . . . . ?
C5 C4 C3 C2 57.7(4) . . . . ?
C5 C6 C7 C8 -64.8(4) . . . . ?
C14 C13 C12 C11 -57.8(4) . . . . ?
C4 C5 C6 C7 91.9(4) . . . . ?
C27 C26 C25 C24 61.0(4) . . . . ?
C9 C10 C11 C12 -59.6(4) . . . . ?
C9 C8 C7 C6 -176.7(3) . . . . ?
C39 C40 C41 C42 176.7(3) . . . . ?
C39 C38 C37 C36 53.9(4) . . . . ?
C41 C40 C39 C38 180.0(3) . . . . ?
C6 C5 C4 C3 -179.5(3) . . . . ?
C17 C16 C15 As1 168.1(2) . . . . ?
C21 C22 C23 C24 71.6(5) . . . . ?
C36 C35 C34 C33 59.7(5) . . . . ?
C36 C35 C34 C33A 76.4(5) . . . . ?
C10 C9 C8 C7 178.2(3) . . . . ?
C10 C11 C12 C13 -53.4(4) . . . . ?
C26 C25 C24 C23 178.3(3) . . . . ?
C25 C24 C23 C22 71.7(4) . . . . ?
C30 C31 C32 C33 64.3(6) . . . . ?
C30 C31 C32A C33A -70.7(7) . . . . ?
C20 C21 C22 C23 176.6(3) . . . . ?
C20 C19 C18 C17 60.1(4) . . . . ?
C8 C9 C10 C11 -172.7(3) . . . . ?
C22 C21 C20 C19 -174.9(3) . . . . ?
C35 C36 C37 C38 64.6(4) . . . . ?
C35 C34 C33 C32 66.9(5) . . . . ?
C35 C34 C33A C32A 170.4(6) . . . . ?
C18 C19 C20 C21 179.2(3) . . . . ?
C37 C36 C35 C34 -179.7(3) . . . . ?
C34 C33 C32 C31 173.1(4) . . . . ?
C34 C33A C32A C31 -172.3(5) . . . . ?
